data_7709266
loop_
_publ_author_name
'Munshi, Sandip'
'Sinha, Arup'
'Yiga, Solomon'
'Banerjee, Sridhar'
'Singh, Reena'
'Hossain, Md. Kamal'
'Haukka, Matti'
'Valiati, Andrei Felipe'
'Huelsmann, Ricardo Dagnoni'
'Martendal, Edmar'
'Peralta, Rosely'
'Xavier, Fernando'
'Wendt, Ola F.'
'Paine, Tapan K.'
'Nordlander, Ebbe'

_publ_section_title
;
 Hydrogen-atom and oxygen-atom transfer reactivities of iron(iv)-oxo
 complexes of quinoline-substituted pentadentate ligands
;
_journal_name_full 'Dalton Transactions'
_journal_paper_doi 10.1039/D1DT03381F
_journal_year 2022
_chemical_formula_moiety 'C62 H54 Fe2 N10 O3, 4(Cl O4)'
_chemical_formula_sum 'C62 H54 Cl4 Fe2 N10 O19'
_chemical_formula_weight 1496.65
_space_group_crystal_system monoclinic
_space_group_IT_number 13
_space_group_name_Hall '-P 2yc'
_space_group_name_H-M_alt 'P 1 2/c 1'
_atom_sites_solution_hydrogens mixed
_audit_creation_method SHELXL-2014/7
_audit_update_record
;
2021-10-03 deposited with the CCDC.	2021-12-08 downloaded from the CCDC.
;
_cell_angle_alpha 90
_cell_angle_beta 117.920(12)
_cell_angle_gamma 90
_cell_formula_units_Z 4
_cell_length_a 27.777(2)
_cell_length_b 10.3493(5)
_cell_length_c 28.717(3)
_cell_measurement_reflns_used 4015
_cell_measurement_temperature 120(2)
_cell_measurement_theta_max 23.9080
_cell_measurement_theta_min 3.4970
_cell_volume 7294.4(13)
_computing_cell_refinement
;
CrysAlisPro 1.171.38.41 (Rigaku Oxford Diffraction, 2015)
;
_computing_data_collection
;
CrysAlisPro 1.171.38.41 (Rigaku Oxford Diffraction, 2015)
;
_computing_data_reduction
;
CrysAlisPro 1.171.38.41 (Rigaku Oxford Diffraction, 2015)
;
_computing_molecular_graphics 'UCSF Chimera (Petterssen et al. 2004)'
_computing_publication_material 'SHELXL-2014 (Sheldrick, 2014)'
_computing_structure_refinement 'SHELXL-2014 (Sheldrick, 2014)'
_computing_structure_solution 'SHELXT (Sheldrick, 2014)'
_diffrn_ambient_temperature 120(2)
_diffrn_detector_area_resol_mean 16.0107
_diffrn_measured_fraction_theta_full 0.996
_diffrn_measured_fraction_theta_max 0.883
_diffrn_measurement_device '\k-geometry diffractometer'
_diffrn_measurement_device_type 'SuperNova, Single source at offset, Eos'
_diffrn_measurement_method '\f scans and \w scans with \k offset'
_diffrn_radiation_monochromator mirror
_diffrn_radiation_type MoK\a
_diffrn_radiation_wavelength 0.71073
_diffrn_reflns_av_R_equivalents 0.0650
_diffrn_reflns_av_unetI/netI 0.1379
_diffrn_reflns_Laue_measured_fraction_full 0.996
_diffrn_reflns_Laue_measured_fraction_max 0.883
_diffrn_reflns_limit_h_max 37
_diffrn_reflns_limit_h_min -39
_diffrn_reflns_limit_k_max 14
_diffrn_reflns_limit_k_min -12
_diffrn_reflns_limit_l_max 39
_diffrn_reflns_limit_l_min -38
_diffrn_reflns_number 37535
_diffrn_reflns_point_group_measured_fraction_full 0.996
_diffrn_reflns_point_group_measured_fraction_max 0.883
_diffrn_reflns_theta_full 26.000
_diffrn_reflns_theta_max 30.567
_diffrn_reflns_theta_min 2.974
_diffrn_source micro-source
_exptl_absorpt_coefficient_mu 0.617
_exptl_absorpt_correction_T_max 0.998
_exptl_absorpt_correction_T_min 0.994
_exptl_absorpt_correction_type analytical
_exptl_absorpt_process_details
;
CrysAlisPro 1.171.38.41 (Rigaku Oxford Diffraction, 2015)
Analytical numeric absorption correction using a multifaceted crystal
model based on expressions derived by R.C. Clark & J.S. Reid.
(Clark, R. C. & Reid, J. S. (1995). Acta Cryst. A51, 887-897)
Empirical absorption correction using spherical harmonics,
implemented in SCALE3 ABSPACK scaling algorithm.
;
_exptl_crystal_colour yellow
_exptl_crystal_density_diffrn 1.363
_exptl_crystal_description needle
_exptl_crystal_F_000 3072
_exptl_crystal_size_max 0.422
_exptl_crystal_size_mid 0.055
_exptl_crystal_size_min 0.039
_platon_squeeze_details
;
The contribution of the missing solvent to the calculated structure factors
was taken into account with the BYPASS algorithm (van der Sluis & Spek, 1990),
implemented as the SQUEEZE option in PLATON (Spek, 2003).
;
_refine_diff_density_max 1.087
_refine_diff_density_min -0.966
_refine_diff_density_rms 0.095
_refine_ls_extinction_method none
_refine_ls_goodness_of_fit_ref 0.993
_refine_ls_hydrogen_treatment constr
_refine_ls_matrix_type full
_refine_ls_number_parameters 887
_refine_ls_number_reflns 19779
_refine_ls_number_restraints 118
_refine_ls_restrained_S_all 1.068
_refine_ls_R_factor_all 0.2001
_refine_ls_R_factor_gt 0.0919
_refine_ls_shift/su_max 0.000
_refine_ls_shift/su_mean 0.000
_refine_ls_structure_factor_coef Fsqd
_refine_ls_weighting_details 'w=1/[\s^2^(Fo^2^)+(0.1397P)^2^] where P=(Fo^2^+2Fc^2^)/3'
_refine_ls_weighting_scheme calc
_refine_ls_wR_factor_gt 0.2302
_refine_ls_wR_factor_ref 0.3029
_reflns_Friedel_coverage 0.000
_reflns_number_gt 8181
_reflns_number_total 19779
_reflns_threshold_expression 'I > 2\s(I)'
_cod_data_source_file d1dt03381f2.cif
_cod_data_source_block mkh259vial3sq
_cod_original_cell_volume 7294.4(12)
_cod_original_sg_symbol_H-M 'P 2/c'
_cod_database_code 7709266
_shelx_shelxl_version_number 2014/7
_shelx_space_group_comment
;
The symmetry employed for this shelxl refinement is uniquely defined
by the following loop, which should always be used as a source of
symmetry information in preference to the above space-group names.
They are only intended as comments.
;
_shelx_estimated_absorpt_t_min 0.781
_shelx_estimated_absorpt_t_max 0.976
_platon_squeeze_void_probe_radius 1.20

loop_
_space_group_symop_operation_xyz
'x, y, z'
'-x, y, -z+1/2'
'-x, -y, -z'
'x, -y, z-1/2'

loop_
_atom_site_label
_atom_site_type_symbol
_atom_site_fract_x
_atom_site_fract_y
_atom_site_fract_z
_atom_site_U_iso_or_equiv
_atom_site_adp_type
_atom_site_occupancy
_atom_site_site_symmetry_order
_atom_site_calc_flag
_atom_site_refinement_flags_posn
_atom_site_refinement_flags_adp
_atom_site_refinement_flags_occupancy
_atom_site_disorder_assembly
_atom_site_disorder_group
Fe1 Fe 0.53991(3) 0.66054(7) 0.32016(3) 0.0316(2) Uani 1 1 d . . . . .
O1 O 0.5000 0.6535(4) 0.2500 0.0332(11) Uani 1 2 d S T P . .
O2 O 0.58408(14) 0.8203(3) 0.32706(14) 0.0368(8) Uani 1 1 d . . . . .
H2A H 0.5748 0.9112 0.3147 0.055 Uiso 1 1 d R U . . .
H2B H 0.6207 0.8042 0.3440 0.055 Uiso 1 1 d R U . . .
N1 N 0.48758(17) 0.7777(4) 0.33949(18) 0.0361(10) Uani 1 1 d . . . . .
N2 N 0.57304(18) 0.6361(4) 0.40907(18) 0.0387(10) Uani 1 1 d . . . . .
N3 N 0.49351(16) 0.5009(4) 0.33054(17) 0.0338(10) Uani 1 1 d . . . . .
N4 N 0.61436(16) 0.5564(4) 0.34427(17) 0.0329(9) Uani 1 1 d . . . . .
N5 N 0.67261(18) 0.7882(4) 0.41526(19) 0.0415(11) Uani 1 1 d . . . . .
C1 C 0.4565(2) 0.8760(5) 0.3113(2) 0.0399(13) Uani 1 1 d . . . . .
H1 H 0.4592 0.9038 0.2811 0.048 Uiso 1 1 calc R U . . .
C2 C 0.4205(2) 0.9388(5) 0.3243(2) 0.0472(14) Uani 1 1 d . . . . .
H2 H 0.3986 1.0082 0.3035 0.057 Uiso 1 1 calc R U . . .
C3 C 0.4172(2) 0.8973(6) 0.3690(3) 0.0505(15) Uani 1 1 d . . . . .
H3 H 0.3924 0.9369 0.3788 0.061 Uiso 1 1 calc R U . . .
C4 C 0.4502(2) 0.7984(6) 0.3984(2) 0.0476(14) Uani 1 1 d . . . . .
H4 H 0.4490 0.7705 0.4294 0.057 Uiso 1 1 calc R U . . .
C5 C 0.4854(2) 0.7390(5) 0.3835(2) 0.0382(12) Uani 1 1 d . . . . .
C6 C 0.5205(2) 0.6223(5) 0.4100(2) 0.0397(12) Uani 1 1 d . . . . .
H6 H 0.5260 0.6114 0.4468 0.048 Uiso 1 1 calc R U . . .
C7 C 0.4902(2) 0.5086(5) 0.3756(2) 0.0389(12) Uani 1 1 d . . . . .
C8 C 0.4595(2) 0.4240(6) 0.3884(2) 0.0472(14) Uani 1 1 d . . . . .
H8 H 0.4585 0.4300 0.4210 0.057 Uiso 1 1 calc R U . . .
C9 C 0.4301(2) 0.3293(6) 0.3511(3) 0.0537(16) Uani 1 1 d . . . . .
H9 H 0.4076 0.2706 0.3575 0.064 Uiso 1 1 calc R U . . .
C10 C 0.4337(2) 0.3213(5) 0.3050(2) 0.0451(14) Uani 1 1 d . . . . .
H10 H 0.4139 0.2569 0.2796 0.054 Uiso 1 1 calc R U . . .
C11 C 0.4662(2) 0.4074(5) 0.2960(2) 0.0405(13) Uani 1 1 d . . . . .
H11 H 0.4694 0.4002 0.2646 0.049 Uiso 1 1 calc R U . . .
C12 C 0.6052(2) 0.5141(5) 0.4226(2) 0.0403(13) Uani 1 1 d . . . . .
H12A H 0.5803 0.4395 0.4151 0.048 Uiso 1 1 calc R U . . .
H12B H 0.6312 0.5135 0.4608 0.048 Uiso 1 1 calc R U . . .
C13 C 0.6357(2) 0.5016(5) 0.3917(2) 0.0395(13) Uani 1 1 d . . . . .
C14 C 0.6852(2) 0.4310(5) 0.4131(2) 0.0429(13) Uani 1 1 d . . . . .
H14 H 0.6985 0.3897 0.4464 0.051 Uiso 1 1 calc R U . . .
C15 C 0.7133(2) 0.4233(6) 0.3851(3) 0.0519(16) Uani 1 1 d . . . . .
H15 H 0.7466 0.3766 0.3989 0.062 Uiso 1 1 calc R U . . .
C16 C 0.6933(2) 0.4838(5) 0.3360(2) 0.0438(14) Uani 1 1 d . . . . .
C17 C 0.7223(2) 0.4848(6) 0.3064(3) 0.0552(17) Uani 1 1 d . . . . .
H17 H 0.7566 0.4424 0.3198 0.066 Uiso 1 1 calc R U . . .
C18 C 0.7018(2) 0.5454(6) 0.2595(3) 0.0544(16) Uani 1 1 d . . . . .
H18 H 0.7209 0.5411 0.2395 0.065 Uiso 1 1 calc R U . . .
C19 C 0.6522(2) 0.6156(5) 0.2392(3) 0.0467(14) Uani 1 1 d . . . . .
H19 H 0.6386 0.6597 0.2065 0.056 Uiso 1 1 calc R U . . .
C20 C 0.6243(2) 0.6182(5) 0.2680(2) 0.0391(12) Uani 1 1 d . . . . .
H20 H 0.5914 0.6660 0.2553 0.047 Uiso 1 1 calc R U . . .
C21 C 0.6437(2) 0.5511(5) 0.3162(2) 0.0335(11) Uani 1 1 d . . . . .
C22 C 0.6051(2) 0.7431(5) 0.4450(2) 0.0443(13) Uani 1 1 d . . . . .
H22A H 0.6052 0.7324 0.4793 0.053 Uiso 1 1 calc R U . . .
H22B H 0.5873 0.8265 0.4297 0.053 Uiso 1 1 calc R U . . .
C23 C 0.6645(2) 0.7466(5) 0.4541(2) 0.0446(14) Uani 1 1 d . . . . .
C24 C 0.7071(3) 0.7047(6) 0.5030(2) 0.0571(17) Uani 1 1 d . . . . .
H24 H 0.6998 0.6808 0.5310 0.069 Uiso 1 1 calc R U . . .
C25 C 0.7587(2) 0.6993(6) 0.5092(3) 0.0516(16) Uani 1 1 d . . . . .
H25 H 0.7878 0.6692 0.5413 0.062 Uiso 1 1 calc R U . . .
C26 C 0.7687(2) 0.7390(5) 0.4672(3) 0.0497(15) Uani 1 1 d . . . . .
C27 C 0.8199(3) 0.7331(6) 0.4682(3) 0.068(2) Uani 1 1 d . . . . .
H27 H 0.8504 0.7027 0.4992 0.081 Uiso 1 1 calc R U . . .
C28 C 0.8268(3) 0.7700(7) 0.4259(3) 0.076(2) Uani 1 1 d . . . . .
H28 H 0.8617 0.7660 0.4274 0.091 Uiso 1 1 calc R U . . .
C29 C 0.7811(3) 0.8141(7) 0.3798(3) 0.069(2) Uani 1 1 d . . . . .
H29 H 0.7856 0.8388 0.3503 0.083 Uiso 1 1 calc R U . . .
C30 C 0.7308(3) 0.8222(6) 0.3765(3) 0.0575(17) Uani 1 1 d . . . . .
H30 H 0.7009 0.8535 0.3453 0.069 Uiso 1 1 calc R U . . .
C31 C 0.7236(2) 0.7838(5) 0.4198(2) 0.0458(14) Uani 1 1 d . . . . .
Fe1B Fe 0.03368(3) 0.89280(8) 0.32032(4) 0.0460(3) Uani 1 1 d . . . . .
O1B O 0.0000 0.8910(5) 0.2500 0.0503(15) Uani 1 2 d S T P . .
O2B O 0.08098(16) 1.0505(4) 0.33382(18) 0.0619(13) Uani 1 1 d . . . . .
H2BA H 0.0610 1.1219 0.3266 0.093 Uiso 1 1 d R U . . .
H2BB H 0.1061 1.0533 0.3674 0.093 Uiso 1 1 d R U . . .
N1B N -0.01814(18) 0.7331(5) 0.3223(2) 0.0490(12) Uani 1 1 d . . . . .
N2B N 0.05730(19) 0.8601(5) 0.4064(2) 0.0564(15) Uani 1 1 d . . . . .
N3B N -0.0234(2) 1.0074(5) 0.3346(3) 0.0692(18) Uani 1 1 d . U . . .
N4B N 0.10892(16) 0.7861(4) 0.35010(19) 0.0380(10) Uani 1 1 d . . . . .
N5B N 0.1626(2) 1.0095(5) 0.4266(2) 0.0537(14) Uani 1 1 d . . . . .
C1B C -0.0438(2) 0.6437(6) 0.2847(3) 0.0539(16) Uani 1 1 d . . . . .
H1B H -0.0374 0.6402 0.2550 0.065 Uiso 1 1 calc R U . . .
C2B C -0.0792(3) 0.5574(7) 0.2887(3) 0.071(2) Uani 1 1 d . . . . .
H2BC H -0.0973 0.4954 0.2617 0.085 Uiso 1 1 calc R U . . .
C3B C -0.0886(3) 0.5599(8) 0.3312(4) 0.083(2) Uani 1 1 d . . . . .
H3B H -0.1129 0.4998 0.3341 0.099 Uiso 1 1 calc R U . . .
C4B C -0.0617(3) 0.6527(8) 0.3705(3) 0.080(2) Uani 1 1 d . . . . .
H4B H -0.0672 0.6570 0.4008 0.096 Uiso 1 1 calc R U . . .
C5B C -0.0270(3) 0.7377(6) 0.3639(3) 0.0593(18) Uani 1 1 d . . . . .
C6B C 0.0023(3) 0.8472(7) 0.4012(3) 0.066(2) Uani 1 1 d . . . . .
H6B H 0.0040 0.8324 0.4364 0.079 Uiso 1 1 calc R U . . .
C7B C -0.0297(3) 0.9683(8) 0.3756(4) 0.076(2) Uani 1 1 d . U . . .
C8B C -0.0650(3) 1.0287(9) 0.3906(4) 0.096(3) Uani 1 1 d . U . . .
H8B H -0.0688 1.0014 0.4203 0.116 Uiso 1 1 calc R U . . .
C9B C -0.0946(4) 1.1329(10) 0.3587(5) 0.106(3) Uani 1 1 d . U . . .
H9B H -0.1196 1.1764 0.3672 0.127 Uiso 1 1 calc R U . . .
C10B C -0.0894(4) 1.1750(9) 0.3165(5) 0.111(3) Uani 1 1 d . U . . .
H10B H -0.1101 1.2454 0.2955 0.133 Uiso 1 1 calc R U . . .
C11B C -0.0520(3) 1.1091(7) 0.3058(4) 0.081(2) Uani 1 1 d . U . . .
H11B H -0.0465 1.1371 0.2771 0.097 Uiso 1 1 calc R U . . .
C12B C 0.0881(2) 0.7375(6) 0.4204(3) 0.0501(15) Uani 1 1 d . . . . .
H12C H 0.0623 0.6640 0.4085 0.060 Uiso 1 1 calc R U . . .
H12D H 0.1101 0.7319 0.4592 0.060 Uiso 1 1 calc R U . . .
C13B C 0.1248(2) 0.7286(5) 0.3955(2) 0.0389(12) Uani 1 1 d . . . . .
C14B C 0.1747(2) 0.6607(5) 0.4216(3) 0.0486(14) Uani 1 1 d . . . . .
H14B H 0.1842 0.6179 0.4540 0.058 Uiso 1 1 calc R U . . .
C15B C 0.2087(2) 0.6574(6) 0.4000(3) 0.0547(16) Uani 1 1 d . . . . .
H15B H 0.2422 0.6118 0.4170 0.066 Uiso 1 1 calc R U . . .
C16B C 0.1940(2) 0.7221(5) 0.3521(2) 0.0454(14) Uani 1 1 d . . . . .
C17B C 0.2285(3) 0.7272(7) 0.3286(3) 0.0635(19) Uani 1 1 d . . . . .
H17B H 0.2625 0.6831 0.3447 0.076 Uiso 1 1 calc R U . . .
C18B C 0.2145(3) 0.7934(8) 0.2836(3) 0.071(2) Uani 1 1 d . . . . .
H18B H 0.2382 0.7950 0.2682 0.086 Uiso 1 1 calc R U . . .
C19B C 0.1642(3) 0.8607(7) 0.2593(3) 0.070(2) Uani 1 1 d . . . . .
H19B H 0.1545 0.9090 0.2280 0.083 Uiso 1 1 calc R U . . .
C20B C 0.1299(2) 0.8559(6) 0.2807(3) 0.0542(16) Uani 1 1 d . . . . .
H20B H 0.0961 0.9005 0.2641 0.065 Uiso 1 1 calc R U . . .
C21B C 0.1435(2) 0.7865(5) 0.3267(2) 0.0394(12) Uani 1 1 d . . . . .
C22B C 0.0875(3) 0.9628(7) 0.4456(3) 0.068(2) Uani 1 1 d . . . . .
H22C H 0.0831 0.9483 0.4775 0.081 Uiso 1 1 calc R U . . .
H22D H 0.0711 1.0476 0.4306 0.081 Uiso 1 1 calc R U . . .
C23B C 0.1485(2) 0.9675(6) 0.4617(3) 0.0559(17) Uani 1 1 d . . . . .
C24B C 0.1869(3) 0.9213(6) 0.5126(3) 0.0578(17) Uani 1 1 d . . . . .
H24B H 0.1754 0.8954 0.5376 0.069 Uiso 1 1 calc R U . . .
C25B C 0.2401(3) 0.9153(6) 0.5243(3) 0.0536(16) Uani 1 1 d . . . . .
H25B H 0.2664 0.8851 0.5579 0.064 Uiso 1 1 calc R U . . .
C26B C 0.2565(2) 0.9536(6) 0.4869(3) 0.0548(17) Uani 1 1 d . . . . .
C27B C 0.3110(3) 0.9421(7) 0.4952(3) 0.0661(19) Uani 1 1 d . . . . .
H27B H 0.3388 0.9080 0.5272 0.079 Uiso 1 1 calc R U . . .
C28B C 0.3222(3) 0.9804(8) 0.4569(4) 0.083(2) Uani 1 1 d . . . . .
H28B H 0.3589 0.9759 0.4630 0.100 Uiso 1 1 calc R U . . .
C29B C 0.2822(3) 1.0273(8) 0.4078(3) 0.081(2) Uani 1 1 d . . . . .
H29B H 0.2920 1.0502 0.3813 0.098 Uiso 1 1 calc R U . . .
C30B C 0.2304(3) 1.0397(7) 0.3985(3) 0.071(2) Uani 1 1 d . . . . .
H30B H 0.2036 1.0735 0.3658 0.085 Uiso 1 1 calc R U . . .
C31B C 0.2157(2) 1.0023(5) 0.4376(3) 0.0527(16) Uani 1 1 d . . . . .
Cl3 Cl 0.59174(8) 0.15017(17) 0.33430(11) 0.1030(10) Uani 1 1 d D . . . .
O13 O 0.54697(18) 0.0661(4) 0.3148(2) 0.0854(17) Uani 1 1 d D U . . .
O14 O 0.6376(2) 0.1092(5) 0.3723(3) 0.108(2) Uani 1 1 d D U . . .
O15 O 0.57930(18) 0.2710(4) 0.31533(19) 0.0699(14) Uani 1 1 d D U . . .
O16 O 0.6154(4) 0.1054(9) 0.2914(4) 0.070(5) Uani 0.411(12) 1 d D U P A 1
O16B O 0.5787(5) 0.1922(12) 0.3801(5) 0.174(7) Uani 0.589(12) 1 d D U P A 2
Cl4 Cl 0.08067(7) 0.38130(16) 0.34408(8) 0.0665(5) Uani 1 1 d . . . . .
O17 O 0.1126(7) 0.3391(14) 0.3195(7) 0.290(7) Uani 1 1 d . U . . .
O18 O 0.0406(2) 0.2919(5) 0.3199(3) 0.132(3) Uani 1 1 d . U . . .
O19 O 0.1181(4) 0.3551(8) 0.3901(4) 0.177(4) Uani 1 1 d . U . . .
O20 O 0.0699(3) 0.5000(5) 0.3243(2) 0.118(2) Uani 1 1 d . U . . .
Cl1 Cl 0.37289(6) 0.5456(2) 0.43946(7) 0.0653(5) Uani 1 1 d . . . . .
O5 O 0.3349(2) 0.5884(7) 0.4558(2) 0.116(3) Uani 1 1 d . . . . .
O6 O 0.42677(18) 0.5840(5) 0.47602(18) 0.0737(14) Uani 1 1 d . . . . .
O7 O 0.35845(18) 0.5881(5) 0.38727(17) 0.0702(14) Uani 1 1 d . . . . .
O8 O 0.3719(2) 0.4053(6) 0.4387(3) 0.1001(19) Uani 1 1 d . . . . .
Cl2 Cl 0.12491(8) 0.3779(2) 0.05880(8) 0.0805(6) Uani 1 1 d . . . . .
O9 O 0.0908(2) 0.2695(6) 0.0362(2) 0.101(2) Uani 1 1 d . . . . .
O10 O 0.15674(19) 0.4074(5) 0.0332(2) 0.0772(15) Uani 1 1 d . . . . .
O11 O 0.1568(4) 0.3560(12) 0.1111(3) 0.231(6) Uani 1 1 d . . . . .
O12 O 0.0909(5) 0.4894(10) 0.0523(6) 0.247(6) Uani 1 1 d . . . . .

loop_
_atom_site_aniso_label
_atom_site_aniso_U_11
_atom_site_aniso_U_22
_atom_site_aniso_U_33
_atom_site_aniso_U_23
_atom_site_aniso_U_13
_atom_site_aniso_U_12
Fe1 0.0330(4) 0.0302(4) 0.0309(4) 0.0011(3) 0.0144(3) -0.0001(3)
O1 0.037(3) 0.032(3) 0.034(3) 0.000 0.019(2) 0.000
O2 0.0392(19) 0.0281(18) 0.040(2) 0.0045(17) 0.0160(17) -0.0003(15)
N1 0.040(2) 0.033(2) 0.037(2) -0.001(2) 0.020(2) 0.0027(19)
N2 0.043(2) 0.037(2) 0.034(3) 0.001(2) 0.017(2) -0.003(2)
N3 0.033(2) 0.031(2) 0.036(2) 0.001(2) 0.016(2) -0.0039(18)
N4 0.031(2) 0.029(2) 0.036(2) 0.001(2) 0.0129(19) -0.0050(18)
N5 0.046(3) 0.030(2) 0.043(3) -0.001(2) 0.016(2) -0.005(2)
C1 0.044(3) 0.033(3) 0.041(3) -0.007(3) 0.019(3) -0.002(2)
C2 0.053(3) 0.036(3) 0.046(4) -0.006(3) 0.017(3) 0.007(3)
C3 0.051(4) 0.051(4) 0.050(4) -0.008(3) 0.023(3) 0.009(3)
C4 0.051(3) 0.060(4) 0.042(3) -0.010(3) 0.031(3) -0.003(3)
C5 0.043(3) 0.038(3) 0.036(3) 0.003(2) 0.021(3) -0.002(2)
C6 0.046(3) 0.043(3) 0.034(3) 0.005(3) 0.022(3) 0.001(2)
C7 0.038(3) 0.043(3) 0.037(3) 0.001(3) 0.018(2) 0.000(2)
C8 0.047(3) 0.051(4) 0.049(4) 0.009(3) 0.026(3) -0.004(3)
C9 0.044(3) 0.048(4) 0.072(5) 0.011(3) 0.030(3) -0.007(3)
C10 0.040(3) 0.037(3) 0.051(4) 0.001(3) 0.015(3) -0.004(2)
C11 0.041(3) 0.032(3) 0.050(4) 0.004(3) 0.023(3) 0.001(2)
C12 0.042(3) 0.035(3) 0.036(3) 0.007(3) 0.012(2) 0.002(2)
C13 0.035(3) 0.034(3) 0.044(3) 0.003(3) 0.014(3) -0.003(2)
C14 0.038(3) 0.034(3) 0.043(3) 0.007(3) 0.007(3) 0.003(2)
C15 0.035(3) 0.056(4) 0.058(4) 0.007(3) 0.016(3) 0.010(3)
C16 0.036(3) 0.039(3) 0.055(4) -0.008(3) 0.020(3) -0.002(2)
C17 0.042(3) 0.062(4) 0.069(5) 0.012(4) 0.032(3) 0.015(3)
C18 0.051(4) 0.056(4) 0.070(5) 0.006(4) 0.040(4) 0.005(3)
C19 0.047(3) 0.045(3) 0.054(4) 0.000(3) 0.028(3) 0.000(3)
C20 0.037(3) 0.036(3) 0.048(3) 0.000(3) 0.023(3) 0.002(2)
C21 0.033(3) 0.029(3) 0.037(3) -0.003(2) 0.016(2) 0.000(2)
C22 0.051(3) 0.046(3) 0.032(3) -0.007(3) 0.016(3) -0.005(3)
C23 0.043(3) 0.039(3) 0.041(3) -0.005(3) 0.010(3) -0.002(3)
C24 0.054(4) 0.054(4) 0.041(4) 0.004(3) 0.004(3) -0.008(3)
C25 0.046(3) 0.040(3) 0.049(4) 0.002(3) 0.006(3) 0.000(3)
C26 0.043(3) 0.036(3) 0.054(4) -0.011(3) 0.008(3) -0.005(3)
C27 0.041(4) 0.054(4) 0.090(6) -0.004(4) 0.016(4) 0.005(3)
C28 0.060(5) 0.079(5) 0.097(7) 0.000(5) 0.042(5) 0.001(4)
C29 0.057(4) 0.078(5) 0.078(5) -0.008(4) 0.037(4) -0.016(4)
C30 0.056(4) 0.056(4) 0.059(4) -0.004(3) 0.025(3) -0.008(3)
C31 0.042(3) 0.029(3) 0.056(4) -0.004(3) 0.015(3) -0.005(2)
Fe1B 0.0340(4) 0.0339(5) 0.0604(6) -0.0100(4) 0.0141(4) 0.0018(3)
O1B 0.033(3) 0.031(3) 0.071(4) 0.000 0.010(3) 0.000
O2B 0.045(2) 0.033(2) 0.071(3) -0.008(2) -0.003(2) 0.0016(18)
N1B 0.041(3) 0.045(3) 0.058(3) -0.017(3) 0.020(2) -0.006(2)
N2B 0.041(3) 0.054(3) 0.071(4) -0.035(3) 0.023(3) -0.008(2)
N3B 0.042(3) 0.044(3) 0.099(5) -0.030(3) 0.014(3) 0.002(2)
N4B 0.031(2) 0.031(2) 0.046(3) -0.001(2) 0.014(2) 0.0024(18)
N5B 0.046(3) 0.039(3) 0.062(4) -0.009(3) 0.013(3) 0.001(2)
C1B 0.055(4) 0.043(3) 0.064(4) -0.007(3) 0.028(3) -0.002(3)
C2B 0.072(5) 0.064(4) 0.081(6) -0.023(4) 0.040(4) -0.025(4)
C3B 0.091(6) 0.080(5) 0.100(7) -0.015(5) 0.065(5) -0.027(5)
C4B 0.060(4) 0.117(7) 0.076(5) -0.037(5) 0.044(4) -0.033(4)
C5B 0.051(4) 0.067(4) 0.069(5) -0.021(4) 0.036(4) -0.016(3)
C6B 0.052(4) 0.080(5) 0.076(5) -0.032(4) 0.039(4) -0.011(4)
C7B 0.044(4) 0.078(5) 0.092(5) -0.044(4) 0.021(4) -0.002(3)
C8B 0.059(4) 0.106(6) 0.111(6) -0.047(5) 0.029(4) 0.010(4)
C9B 0.065(5) 0.100(6) 0.123(7) -0.059(6) 0.020(5) 0.016(4)
C10B 0.074(5) 0.085(6) 0.134(7) -0.040(6) 0.016(5) 0.030(4)
C11B 0.055(4) 0.050(4) 0.103(6) -0.031(4) 0.008(4) 0.009(3)
C12B 0.053(4) 0.045(3) 0.051(4) -0.006(3) 0.024(3) 0.001(3)
C13B 0.037(3) 0.029(3) 0.048(3) -0.006(3) 0.017(3) -0.003(2)
C14B 0.049(3) 0.041(3) 0.049(4) 0.001(3) 0.017(3) 0.002(3)
C15B 0.044(3) 0.051(4) 0.063(4) 0.004(3) 0.021(3) 0.008(3)
C16B 0.038(3) 0.041(3) 0.055(4) 0.007(3) 0.021(3) 0.014(2)
C17B 0.041(3) 0.078(5) 0.072(5) 0.005(4) 0.027(3) 0.011(3)
C18B 0.047(4) 0.105(6) 0.069(5) 0.007(5) 0.033(4) 0.013(4)
C19B 0.051(4) 0.087(5) 0.068(5) 0.024(4) 0.026(4) 0.003(4)
C20B 0.039(3) 0.057(4) 0.062(4) 0.012(3) 0.019(3) 0.003(3)
C21B 0.034(3) 0.034(3) 0.045(3) 0.004(3) 0.014(2) 0.004(2)
C22B 0.052(4) 0.068(5) 0.073(5) -0.026(4) 0.021(4) -0.002(3)
C23B 0.040(3) 0.047(4) 0.069(5) -0.025(4) 0.016(3) 0.000(3)
C24B 0.057(4) 0.054(4) 0.058(4) -0.016(3) 0.023(3) -0.004(3)
C25B 0.051(4) 0.051(4) 0.051(4) -0.010(3) 0.017(3) -0.011(3)
C26B 0.044(3) 0.043(4) 0.059(4) -0.012(3) 0.009(3) -0.005(3)
C27B 0.049(4) 0.073(5) 0.069(5) -0.005(4) 0.021(4) -0.003(3)
C28B 0.047(4) 0.102(6) 0.090(7) -0.006(5) 0.024(4) -0.009(4)
C29B 0.059(5) 0.113(7) 0.065(5) -0.006(5) 0.022(4) -0.016(5)
C30B 0.067(5) 0.071(5) 0.061(5) 0.005(4) 0.019(4) -0.017(4)
C31B 0.046(3) 0.035(3) 0.062(4) -0.009(3) 0.012(3) -0.006(3)
Cl3 0.0603(11) 0.0407(10) 0.127(2) 0.0256(12) -0.0234(12) -0.0112(8)
O13 0.058(3) 0.042(2) 0.116(4) 0.003(3) 0.008(3) -0.013(2)
O14 0.062(3) 0.090(4) 0.123(5) 0.037(3) 0.003(3) 0.003(3)
O15 0.072(3) 0.036(2) 0.075(3) 0.014(2) 0.012(2) 0.002(2)
O16 0.091(7) 0.073(7) 0.070(7) -0.001(5) 0.059(6) 0.029(5)
O16B 0.164(10) 0.152(10) 0.181(11) 0.026(8) 0.061(8) -0.002(7)
Cl4 0.0617(11) 0.0378(9) 0.0831(14) 0.0083(9) 0.0198(10) -0.0003(8)
O17 0.302(10) 0.282(10) 0.323(11) 0.004(8) 0.179(8) 0.020(8)
O18 0.082(4) 0.050(3) 0.180(6) -0.004(4) -0.009(4) -0.009(3)
O19 0.145(6) 0.163(6) 0.123(6) 0.062(5) -0.021(5) -0.043(5)
O20 0.151(5) 0.039(3) 0.086(4) 0.002(3) -0.011(3) 0.001(3)
Cl1 0.0427(8) 0.1087(15) 0.0488(9) 0.0265(10) 0.0249(7) 0.0113(9)
O5 0.061(3) 0.231(7) 0.073(4) 0.067(4) 0.045(3) 0.073(4)
O6 0.046(3) 0.123(4) 0.049(3) 0.016(3) 0.019(2) 0.007(3)
O7 0.055(3) 0.118(4) 0.042(3) 0.035(3) 0.026(2) 0.016(3)
O8 0.105(5) 0.097(4) 0.105(5) 0.025(4) 0.055(4) -0.015(3)
Cl2 0.0720(12) 0.1096(16) 0.0669(13) -0.0122(12) 0.0385(11) -0.0220(12)
O9 0.088(4) 0.154(5) 0.075(4) -0.035(4) 0.050(3) -0.072(4)
O10 0.069(3) 0.107(4) 0.069(3) -0.010(3) 0.043(3) -0.024(3)
O11 0.196(9) 0.371(14) 0.057(4) 0.030(6) 0.001(5) -0.205(10)
O12 0.232(11) 0.199(10) 0.44(2) -0.011(11) 0.271(14) 0.035(9)

loop_
_atom_type_symbol
_atom_type_description
_atom_type_scat_dispersion_real
_atom_type_scat_dispersion_imag
_atom_type_scat_source
C C 0.0033 0.0016 'International Tables Vol C Tables 4.2.6.8 and 6.1.1.4'
H H 0.0000 0.0000 'International Tables Vol C Tables 4.2.6.8 and 6.1.1.4'
N N 0.0061 0.0033 'International Tables Vol C Tables 4.2.6.8 and 6.1.1.4'
Fe Fe 0.3463 0.8444 'International Tables Vol C Tables 4.2.6.8 and 6.1.1.4'
Cl Cl 0.1484 0.1585 'International Tables Vol C Tables 4.2.6.8 and 6.1.1.4'
O O 0.0106 0.0060 'International Tables Vol C Tables 4.2.6.8 and 6.1.1.4'

loop_
_geom_angle_atom_site_label_1
_geom_angle_atom_site_label_2
_geom_angle_atom_site_label_3
_geom_angle
_geom_angle_site_symmetry_1
_geom_angle_site_symmetry_3
_geom_angle_publ_flag
O1 Fe1 O2 99.90(16) . . ?
O1 Fe1 N4 109.83(15) . . ?
O2 Fe1 N4 85.97(14) . . ?
O1 Fe1 N1 100.13(15) . . ?
O2 Fe1 N1 88.05(15) . . ?
N4 Fe1 N1 150.02(17) . . ?
O1 Fe1 N3 91.64(16) . . ?
O2 Fe1 N3 166.52(16) . . ?
N4 Fe1 N3 96.70(15) . . ?
N1 Fe1 N3 83.05(16) . . ?
O1 Fe1 N2 165.00(14) . . ?
O2 Fe1 N2 94.17(15) . . ?
N4 Fe1 N2 76.13(16) . . ?
N1 Fe1 N2 75.04(16) . . ?
N3 Fe1 N2 73.79(16) . . ?
Fe1 O1 Fe1 175.3(3) . 2_655 ?
Fe1 O2 H2A 134.1 . . ?
Fe1 O2 H2B 112.2 . . ?
H2A O2 H2B 113.6 . . ?
C1 N1 C5 119.5(4) . . ?
C1 N1 Fe1 126.5(4) . . ?
C5 N1 Fe1 113.9(3) . . ?
C6 N2 C12 112.9(4) . . ?
C6 N2 C22 109.6(4) . . ?
C12 N2 C22 111.0(4) . . ?
C6 N2 Fe1 98.4(3) . . ?
C12 N2 Fe1 105.3(3) . . ?
C22 N2 Fe1 119.2(3) . . ?
C11 N3 C7 119.2(4) . . ?
C11 N3 Fe1 127.4(4) . . ?
C7 N3 Fe1 113.3(3) . . ?
C13 N4 C21 118.4(4) . . ?
C13 N4 Fe1 116.5(3) . . ?
C21 N4 Fe1 124.9(3) . . ?
C23 N5 C31 119.6(5) . . ?
N1 C1 C2 122.6(6) . . ?
N1 C1 H1 118.7 . . ?
C2 C1 H1 118.7 . . ?
C1 C2 C3 118.1(5) . . ?
C1 C2 H2 120.9 . . ?
C3 C2 H2 120.9 . . ?
C4 C3 C2 118.9(5) . . ?
C4 C3 H3 120.6 . . ?
C2 C3 H3 120.6 . . ?
C3 C4 C5 120.5(6) . . ?
C3 C4 H4 119.7 . . ?
C5 C4 H4 119.7 . . ?
N1 C5 C4 120.4(5) . . ?
N1 C5 C6 113.8(4) . . ?
C4 C5 C6 125.6(5) . . ?
N2 C6 C7 108.4(4) . . ?
N2 C6 C5 108.8(4) . . ?
C7 C6 C5 105.2(5) . . ?
N2 C6 H6 111.4 . . ?
C7 C6 H6 111.4 . . ?
C5 C6 H6 111.4 . . ?
N3 C7 C8 123.1(5) . . ?
N3 C7 C6 114.0(4) . . ?
C8 C7 C6 122.8(5) . . ?
C7 C8 C9 116.8(6) . . ?
C7 C8 H8 121.6 . . ?
C9 C8 H8 121.6 . . ?
C10 C9 C8 119.9(5) . . ?
C10 C9 H9 120.0 . . ?
C8 C9 H9 120.0 . . ?
C9 C10 C11 119.5(6) . . ?
C9 C10 H10 120.3 . . ?
C11 C10 H10 120.3 . . ?
N3 C11 C10 121.5(6) . . ?
N3 C11 H11 119.3 . . ?
C10 C11 H11 119.3 . . ?
N2 C12 C13 110.8(4) . . ?
N2 C12 H12A 109.5 . . ?
C13 C12 H12A 109.5 . . ?
N2 C12 H12B 109.5 . . ?
C13 C12 H12B 109.5 . . ?
H12A C12 H12B 108.1 . . ?
N4 C13 C14 122.7(5) . . ?
N4 C13 C12 117.8(5) . . ?
C14 C13 C12 119.5(5) . . ?
C15 C14 C13 118.8(5) . . ?
C15 C14 H14 120.6 . . ?
C13 C14 H14 120.6 . . ?
C14 C15 C16 120.2(5) . . ?
C14 C15 H15 119.9 . . ?
C16 C15 H15 119.9 . . ?
C15 C16 C21 118.8(5) . . ?
C15 C16 C17 122.6(5) . . ?
C21 C16 C17 118.6(6) . . ?
C18 C17 C16 120.5(5) . . ?
C18 C17 H17 119.7 . . ?
C16 C17 H17 119.7 . . ?
C17 C18 C19 121.7(6) . . ?
C17 C18 H18 119.1 . . ?
C19 C18 H18 119.1 . . ?
C20 C19 C18 118.4(6) . . ?
C20 C19 H19 120.8 . . ?
C18 C19 H19 120.8 . . ?
C19 C20 C21 121.1(5) . . ?
C19 C20 H20 119.4 . . ?
C21 C20 H20 119.4 . . ?
N4 C21 C16 121.0(5) . . ?
N4 C21 C20 119.4(4) . . ?
C16 C21 C20 119.5(5) . . ?
N2 C22 C23 112.3(4) . . ?
N2 C22 H22A 109.2 . . ?
C23 C22 H22A 109.2 . . ?
N2 C22 H22B 109.2 . . ?
C23 C22 H22B 109.2 . . ?
H22A C22 H22B 107.9 . . ?
N5 C23 C24 123.3(6) . . ?
N5 C23 C22 117.3(5) . . ?
C24 C23 C22 119.4(6) . . ?
C25 C24 C23 118.8(6) . . ?
C25 C24 H24 120.6 . . ?
C23 C24 H24 120.6 . . ?
C24 C25 C26 119.3(6) . . ?
C24 C25 H25 120.3 . . ?
C26 C25 H25 120.3 . . ?
C27 C26 C25 124.4(6) . . ?
C27 C26 C31 117.4(7) . . ?
C25 C26 C31 118.2(6) . . ?
C28 C27 C26 121.9(7) . . ?
C28 C27 H27 119.1 . . ?
C26 C27 H27 119.1 . . ?
C27 C28 C29 118.7(7) . . ?
C27 C28 H28 120.6 . . ?
C29 C28 H28 120.6 . . ?
C30 C29 C28 122.1(7) . . ?
C30 C29 H29 119.0 . . ?
C28 C29 H29 119.0 . . ?
C29 C30 C31 119.2(7) . . ?
C29 C30 H30 120.4 . . ?
C31 C30 H30 120.4 . . ?
N5 C31 C30 118.6(6) . . ?
N5 C31 C26 120.7(6) . . ?
C30 C31 C26 120.7(6) . . ?
O1B Fe1B O2B 100.08(19) . . ?
O1B Fe1B N4B 109.93(16) . . ?
O2B Fe1B N4B 85.13(16) . . ?
O1B Fe1B N3B 100.2(2) . . ?
O2B Fe1B N3B 89.39(19) . . ?
N4B Fe1B N3B 149.9(2) . . ?
O1B Fe1B N1B 91.06(18) . . ?
O2B Fe1B N1B 167.0(2) . . ?
N4B Fe1B N1B 97.40(17) . . ?
N3B Fe1B N1B 82.0(2) . . ?
O1B Fe1B N2B 164.45(16) . . ?
O2B Fe1B N2B 94.66(18) . . ?
N4B Fe1B N2B 76.05(17) . . ?
N3B Fe1B N2B 74.9(2) . . ?
N1B Fe1B N2B 73.74(19) . . ?
Fe1B O1B Fe1B 178.8(3) 2 . ?
Fe1B O2B H2BA 110.4 . . ?
Fe1B O2B H2BB 110.2 . . ?
H2BA O2B H2BB 108.3 . . ?
C5B N1B C1B 119.6(5) . . ?
C5B N1B Fe1B 113.2(4) . . ?
C1B N1B Fe1B 126.9(4) . . ?
C6B N2B C12B 113.0(5) . . ?
C6B N2B C22B 109.4(5) . . ?
C12B N2B C22B 110.9(5) . . ?
C6B N2B Fe1B 98.5(4) . . ?
C12B N2B Fe1B 105.2(4) . . ?
C22B N2B Fe1B 119.5(5) . . ?
C7B N3B C11B 119.9(7) . . ?
C7B N3B Fe1B 114.2(5) . . ?
C11B N3B Fe1B 125.8(6) . . ?
C13B N4B C21B 119.3(4) . . ?
C13B N4B Fe1B 116.2(4) . . ?
C21B N4B Fe1B 124.1(4) . . ?
C23B N5B C31B 119.0(6) . . ?
N1B C1B C2B 120.7(7) . . ?
N1B C1B H1B 119.6 . . ?
C2B C1B H1B 119.6 . . ?
C3B C2B C1B 120.6(7) . . ?
C3B C2B H2BC 119.7 . . ?
C1B C2B H2BC 119.7 . . ?
C2B C3B C4B 118.9(7) . . ?
C2B C3B H3B 120.6 . . ?
C4B C3B H3B 120.6 . . ?
C5B C4B C3B 117.8(7) . . ?
C5B C4B H4B 121.1 . . ?
C3B C4B H4B 121.1 . . ?
N1B C5B C4B 122.5(6) . . ?
N1B C5B C6B 113.5(5) . . ?
C4B C5B C6B 124.0(6) . . ?
N2B C6B C5B 109.3(5) . . ?
N2B C6B C7B 108.7(6) . . ?
C5B C6B C7B 106.1(6) . . ?
N2B C6B H6B 110.9 . . ?
C5B C6B H6B 110.9 . . ?
C7B C6B H6B 110.9 . . ?
N3B C7B C8B 122.7(9) . . ?
N3B C7B C6B 113.1(6) . . ?
C8B C7B C6B 124.1(9) . . ?
C7B C8B C9B 115.2(10) . . ?
C7B C8B H8B 122.4 . . ?
C9B C8B H8B 122.4 . . ?
C10B C9B C8B 123.6(9) . . ?
C10B C9B H9B 118.2 . . ?
C8B C9B H9B 118.2 . . ?
C9B C10B C11B 116.3(10) . . ?
C9B C10B H10B 121.9 . . ?
C11B C10B H10B 121.9 . . ?
N3B C11B C10B 122.2(10) . . ?
N3B C11B H11B 118.9 . . ?
C10B C11B H11B 118.9 . . ?
N2B C12B C13B 111.0(5) . . ?
N2B C12B H12C 109.4 . . ?
C13B C12B H12C 109.4 . . ?
N2B C12B H12D 109.4 . . ?
C13B C12B H12D 109.4 . . ?
H12C C12B H12D 108.0 . . ?
N4B C13B C14B 122.9(5) . . ?
N4B C13B C12B 117.4(5) . . ?
C14B C13B C12B 119.6(5) . . ?
C15B C14B C13B 119.4(6) . . ?
C15B C14B H14B 120.3 . . ?
C13B C14B H14B 120.3 . . ?
C14B C15B C16B 119.4(6) . . ?
C14B C15B H15B 120.3 . . ?
C16B C15B H15B 120.3 . . ?
C15B C16B C21B 119.6(5) . . ?
C15B C16B C17B 122.4(5) . . ?
C21B C16B C17B 118.0(6) . . ?
C18B C17B C16B 121.4(6) . . ?
C18B C17B H17B 119.3 . . ?
C16B C17B H17B 119.3 . . ?
C17B C18B C19B 119.9(6) . . ?
C17B C18B H18B 120.1 . . ?
C19B C18B H18B 120.1 . . ?
C20B C19B C18B 119.9(7) . . ?
C20B C19B H19B 120.0 . . ?
C18B C19B H19B 120.0 . . ?
C19B C20B C21B 120.9(6) . . ?
C19B C20B H20B 119.5 . . ?
C21B C20B H20B 119.5 . . ?
C20B C21B N4B 120.8(5) . . ?
C20B C21B C16B 119.8(5) . . ?
N4B C21B C16B 119.3(5) . . ?
N2B C22B C23B 113.8(5) . . ?
N2B C22B H22C 108.8 . . ?
C23B C22B H22C 108.8 . . ?
N2B C22B H22D 108.8 . . ?
C23B C22B H22D 108.8 . . ?
H22C C22B H22D 107.7 . . ?
N5B C23B C24B 123.1(6) . . ?
N5B C23B C22B 117.5(6) . . ?
C24B C23B C22B 119.2(7) . . ?
C25B C24B C23B 118.3(7) . . ?
C25B C24B H24B 120.9 . . ?
C23B C24B H24B 120.9 . . ?
C24B C25B C26B 120.3(6) . . ?
C24B C25B H25B 119.9 . . ?
C26B C25B H25B 119.9 . . ?
C25B C26B C27B 123.2(6) . . ?
C25B C26B C31B 117.8(6) . . ?
C27B C26B C31B 118.9(7) . . ?
C28B C27B C26B 118.5(7) . . ?
C28B C27B H27B 120.7 . . ?
C26B C27B H27B 120.7 . . ?
C27B C28B C29B 123.0(8) . . ?
C27B C28B H28B 118.5 . . ?
C29B C28B H28B 118.5 . . ?
C30B C29B C28B 120.2(8) . . ?
C30B C29B H29B 119.9 . . ?
C28B C29B H29B 119.9 . . ?
C29B C30B C31B 119.7(7) . . ?
C29B C30B H30B 120.1 . . ?
C31B C30B H30B 120.1 . . ?
N5B C31B C30B 119.0(6) . . ?
N5B C31B C26B 121.4(7) . . ?
C30B C31B C26B 119.6(6) . . ?
O14 Cl3 O15 127.5(3) . . ?
O14 Cl3 O13 118.1(3) . . ?
O15 Cl3 O13 113.8(3) . . ?
O14 Cl3 O16B 84.8(5) . . ?
O15 Cl3 O16B 88.0(5) . . ?
O13 Cl3 O16B 89.8(5) . . ?
O14 Cl3 O16 87.6(5) . . ?
O15 Cl3 O16 94.2(4) . . ?
O13 Cl3 O16 96.5(4) . . ?
O19 Cl4 O20 123.6(5) . . ?
O19 Cl4 O18 117.5(5) . . ?
O20 Cl4 O18 116.3(4) . . ?
O19 Cl4 O17 93.0(8) . . ?
O20 Cl4 O17 98.0(7) . . ?
O18 Cl4 O17 95.1(7) . . ?
O5 Cl1 O6 111.0(4) . . ?
O5 Cl1 O7 111.5(3) . . ?
O6 Cl1 O7 111.7(3) . . ?
O5 Cl1 O8 107.9(4) . . ?
O6 Cl1 O8 107.2(3) . . ?
O7 Cl1 O8 107.3(4) . . ?
O11 Cl2 O9 108.9(5) . . ?
O11 Cl2 O10 111.5(5) . . ?
O9 Cl2 O10 112.3(3) . . ?
O11 Cl2 O12 108.9(8) . . ?
O9 Cl2 O12 108.5(6) . . ?
O10 Cl2 O12 106.8(5) . . ?

loop_
_geom_bond_atom_site_label_1
_geom_bond_atom_site_label_2
_geom_bond_distance
_geom_bond_site_symmetry_2
_geom_bond_publ_flag
Fe1 O1 1.7893(8) . yes
Fe1 O2 2.013(3) . yes
Fe1 N4 2.140(4) . yes
Fe1 N1 2.156(4) . yes
Fe1 N3 2.200(4) . yes
Fe1 N2 2.287(5) . yes
O1 Fe1 1.7894(8) 2_655 yes
O2 H2A 0.9962 . ?
O2 H2B 0.9135 . ?
N1 C1 1.334(7) . ?
N1 C5 1.355(6) . ?
N2 C6 1.480(7) . ?
N2 C12 1.489(6) . ?
N2 C22 1.491(7) . ?
N3 C11 1.338(7) . ?
N3 C7 1.343(6) . ?
N4 C13 1.331(7) . ?
N4 C21 1.391(6) . ?
N5 C23 1.309(7) . ?
N5 C31 1.362(7) . ?
C1 C2 1.384(7) . ?
C1 H1 0.9500 . ?
C2 C3 1.396(8) . ?
C2 H2 0.9500 . ?
C3 C4 1.371(8) . ?
C3 H3 0.9500 . ?
C4 C5 1.380(7) . ?
C4 H4 0.9500 . ?
C5 C6 1.515(7) . ?
C6 C7 1.513(8) . ?
C6 H6 1.0000 . ?
C7 C8 1.385(7) . ?
C8 C9 1.399(9) . ?
C8 H8 0.9500 . ?
C9 C10 1.376(8) . ?
C9 H9 0.9500 . ?
C10 C11 1.377(7) . ?
C10 H10 0.9500 . ?
C11 H11 0.9500 . ?
C12 C13 1.494(8) . ?
C12 H12A 0.9900 . ?
C12 H12B 0.9900 . ?
C13 C14 1.418(7) . ?
C14 C15 1.362(8) . ?
C14 H14 0.9500 . ?
C15 C16 1.398(8) . ?
C15 H15 0.9500 . ?
C16 C21 1.405(7) . ?
C16 C17 1.418(8) . ?
C17 C18 1.346(8) . ?
C17 H17 0.9500 . ?
C18 C19 1.417(8) . ?
C18 H18 0.9500 . ?
C19 C20 1.373(7) . ?
C19 H19 0.9500 . ?
C20 C21 1.409(7) . ?
C20 H20 0.9500 . ?
C22 C23 1.546(8) . ?
C22 H22A 0.9900 . ?
C22 H22B 0.9900 . ?
C23 C24 1.416(8) . ?
C24 C25 1.361(8) . ?
C24 H24 0.9500 . ?
C25 C26 1.419(9) . ?
C25 H25 0.9500 . ?
C26 C27 1.409(9) . ?
C26 C31 1.428(8) . ?
C27 C28 1.373(10) . ?
C27 H27 0.9500 . ?
C28 C29 1.414(10) . ?
C28 H28 0.9500 . ?
C29 C30 1.356(8) . ?
C29 H29 0.9500 . ?
C30 C31 1.405(9) . ?
C30 H30 0.9500 . ?
Fe1B O1B 1.7845(10) . yes
Fe1B O2B 2.016(4) . yes
Fe1B N4B 2.155(4) . yes
Fe1B N3B 2.168(5) . yes
Fe1B N1B 2.209(5) . yes
Fe1B N2B 2.265(6) . yes
O1B Fe1B 1.7844(10) 2 yes
O2B H2BA 0.8881 . ?
O2B H2BB 0.8873 . ?
N1B C5B 1.329(8) . ?
N1B C1B 1.346(7) . ?
N2B C6B 1.470(7) . ?
N2B C12B 1.477(7) . ?
N2B C22B 1.489(8) . ?
N3B C7B 1.331(10) . ?
N3B C11B 1.344(9) . ?
N4B C13B 1.307(7) . ?
N4B C21B 1.406(7) . ?
N5B C23B 1.315(8) . ?
N5B C31B 1.358(7) . ?
C1B C2B 1.372(9) . ?
C1B H1B 0.9500 . ?
C2B C3B 1.361(10) . ?
C2B H2BC 0.9500 . ?
C3B C4B 1.402(10) . ?
C3B H3B 0.9500 . ?
C4B C5B 1.382(9) . ?
C4B H4B 0.9500 . ?
C5B C6B 1.510(9) . ?
C6B C7B 1.513(11) . ?
C6B H6B 1.0000 . ?
C7B C8B 1.391(10) . ?
C8B C9B 1.404(13) . ?
C8B H8B 0.9500 . ?
C9B C10B 1.357(14) . ?
C9B H9B 0.9500 . ?
C10B C11B 1.392(11) . ?
C10B H10B 0.9500 . ?
C11B H11B 0.9500 . ?
C12B C13B 1.499(8) . ?
C12B H12C 0.9900 . ?
C12B H12D 0.9900 . ?
C13B C14B 1.415(7) . ?
C14B C15B 1.351(8) . ?
C14B H14B 0.9500 . ?
C15B C16B 1.406(8) . ?
C15B H15B 0.9500 . ?
C16B C21B 1.409(7) . ?
C16B C17B 1.410(8) . ?
C17B C18B 1.348(9) . ?
C17B H17B 0.9500 . ?
C18B C19B 1.418(9) . ?
C18B H18B 0.9500 . ?
C19B C20B 1.353(9) . ?
C19B H19B 0.9500 . ?
C20B C21B 1.393(8) . ?
C20B H20B 0.9500 . ?
C22B C23B 1.533(8) . ?
C22B H22C 0.9900 . ?
C22B H22D 0.9900 . ?
C23B C24B 1.429(9) . ?
C24B C25B 1.355(8) . ?
C24B H24B 0.9500 . ?
C25B C26B 1.407(9) . ?
C25B H25B 0.9500 . ?
C26B C27B 1.424(9) . ?
C26B C31B 1.427(9) . ?
C27B C28B 1.336(10) . ?
C27B H27B 0.9500 . ?
C28B C29B 1.410(11) . ?
C28B H28B 0.9500 . ?
C29B C30B 1.343(10) . ?
C29B H29B 0.9500 . ?
C30B C31B 1.415(10) . ?
C30B H30B 0.9500 . ?
Cl3 O14 1.301(5) . ?
Cl3 O15 1.343(4) . ?
Cl3 O13 1.402(4) . ?
Cl3 O16B 1.579(12) . ?
Cl3 O16 1.708(8) . ?
Cl4 O19 1.271(7) . ?
Cl4 O20 1.327(5) . ?
Cl4 O18 1.361(6) . ?
Cl4 O17 1.436(15) . ?
Cl1 O5 1.414(5) . ?
Cl1 O6 1.424(5) . ?
Cl1 O7 1.427(4) . ?
Cl1 O8 1.452(6) . ?
Cl2 O11 1.359(7) . ?
Cl2 O9 1.415(5) . ?
Cl2 O10 1.422(5) . ?
Cl2 O12 1.447(9) . ?

loop_
_geom_torsion_atom_site_label_1
_geom_torsion_atom_site_label_2
_geom_torsion_atom_site_label_3
_geom_torsion_atom_site_label_4
_geom_torsion
_geom_torsion_site_symmetry_1
_geom_torsion_site_symmetry_2
_geom_torsion_site_symmetry_3
_geom_torsion_site_symmetry_4
_geom_torsion_publ_flag
C5 N1 C1 C2 -1.8(8) . . . . ?
Fe1 N1 C1 C2 174.2(4) . . . . ?
N1 C1 C2 C3 0.3(8) . . . . ?
C1 C2 C3 C4 1.3(9) . . . . ?
C2 C3 C4 C5 -1.4(9) . . . . ?
C1 N1 C5 C4 1.7(8) . . . . ?
Fe1 N1 C5 C4 -174.9(4) . . . . ?
C1 N1 C5 C6 176.9(5) . . . . ?
Fe1 N1 C5 C6 0.4(6) . . . . ?
C3 C4 C5 N1 0.0(9) . . . . ?
C3 C4 C5 C6 -174.7(5) . . . . ?
C12 N2 C6 C7 -52.7(6) . . . . ?
C22 N2 C6 C7 -176.9(4) . . . . ?
Fe1 N2 C6 C7 57.9(4) . . . . ?
C12 N2 C6 C5 -166.7(4) . . . . ?
C22 N2 C6 C5 69.1(5) . . . . ?
Fe1 N2 C6 C5 -56.0(4) . . . . ?
N1 C5 C6 N2 41.1(6) . . . . ?
C4 C5 C6 N2 -143.9(5) . . . . ?
N1 C5 C6 C7 -74.8(5) . . . . ?
C4 C5 C6 C7 100.2(6) . . . . ?
C11 N3 C7 C8 -0.2(8) . . . . ?
Fe1 N3 C7 C8 175.0(4) . . . . ?
C11 N3 C7 C6 -177.0(4) . . . . ?
Fe1 N3 C7 C6 -1.9(5) . . . . ?
N2 C6 C7 N3 -41.1(6) . . . . ?
C5 C6 C7 N3 75.2(5) . . . . ?
N2 C6 C7 C8 142.1(5) . . . . ?
C5 C6 C7 C8 -101.6(6) . . . . ?
N3 C7 C8 C9 -1.6(8) . . . . ?
C6 C7 C8 C9 174.9(5) . . . . ?
C7 C8 C9 C10 1.8(9) . . . . ?
C8 C9 C10 C11 -0.3(9) . . . . ?
C7 N3 C11 C10 1.9(8) . . . . ?
Fe1 N3 C11 C10 -172.6(4) . . . . ?
C9 C10 C11 N3 -1.6(8) . . . . ?
C6 N2 C12 C13 144.8(5) . . . . ?
C22 N2 C12 C13 -91.8(5) . . . . ?
Fe1 N2 C12 C13 38.5(5) . . . . ?
C21 N4 C13 C14 -4.3(7) . . . . ?
Fe1 N4 C13 C14 -179.2(4) . . . . ?
C21 N4 C13 C12 176.8(4) . . . . ?
Fe1 N4 C13 C12 1.9(6) . . . . ?
N2 C12 C13 N4 -29.3(7) . . . . ?
N2 C12 C13 C14 151.7(5) . . . . ?
N4 C13 C14 C15 2.8(8) . . . . ?
C12 C13 C14 C15 -178.2(5) . . . . ?
C13 C14 C15 C16 -0.2(9) . . . . ?
C14 C15 C16 C21 -0.6(9) . . . . ?
C14 C15 C16 C17 176.5(6) . . . . ?
C15 C16 C17 C18 -179.4(6) . . . . ?
C21 C16 C17 C18 -2.2(9) . . . . ?
C16 C17 C18 C19 3.3(10) . . . . ?
C17 C18 C19 C20 -1.6(9) . . . . ?
C18 C19 C20 C21 -1.1(8) . . . . ?
C13 N4 C21 C16 3.3(7) . . . . ?
Fe1 N4 C21 C16 177.7(4) . . . . ?
C13 N4 C21 C20 -174.4(5) . . . . ?
Fe1 N4 C21 C20 0.1(6) . . . . ?
C15 C16 C21 N4 -0.8(8) . . . . ?
C17 C16 C21 N4 -178.1(5) . . . . ?
C15 C16 C21 C20 176.8(5) . . . . ?
C17 C16 C21 C20 -0.5(8) . . . . ?
C19 C20 C21 N4 179.8(5) . . . . ?
C19 C20 C21 C16 2.1(8) . . . . ?
C6 N2 C22 C23 169.3(5) . . . . ?
C12 N2 C22 C23 43.9(6) . . . . ?
Fe1 N2 C22 C23 -78.6(5) . . . . ?
C31 N5 C23 C24 4.7(8) . . . . ?
C31 N5 C23 C22 -175.0(5) . . . . ?
N2 C22 C23 N5 73.6(6) . . . . ?
N2 C22 C23 C24 -106.1(6) . . . . ?
N5 C23 C24 C25 -4.4(9) . . . . ?
C22 C23 C24 C25 175.3(5) . . . . ?
C23 C24 C25 C26 1.8(9) . . . . ?
C24 C25 C26 C27 -177.4(6) . . . . ?
C24 C25 C26 C31 0.2(8) . . . . ?
C25 C26 C27 C28 178.4(6) . . . . ?
C31 C26 C27 C28 0.7(9) . . . . ?
C26 C27 C28 C29 -0.6(11) . . . . ?
C27 C28 C29 C30 0.7(11) . . . . ?
C28 C29 C30 C31 -1.0(11) . . . . ?
C23 N5 C31 C30 176.5(5) . . . . ?
C23 N5 C31 C26 -2.5(8) . . . . ?
C29 C30 C31 N5 -177.7(6) . . . . ?
C29 C30 C31 C26 1.2(9) . . . . ?
C27 C26 C31 N5 177.9(5) . . . . ?
C25 C26 C31 N5 0.1(8) . . . . ?
C27 C26 C31 C30 -1.0(8) . . . . ?
C25 C26 C31 C30 -178.9(6) . . . . ?
C5B N1B C1B C2B 0.1(9) . . . . ?
Fe1B N1B C1B C2B -173.5(5) . . . . ?
N1B C1B C2B C3B -0.6(11) . . . . ?
C1B C2B C3B C4B 0.4(13) . . . . ?
C2B C3B C4B C5B 0.3(13) . . . . ?
C1B N1B C5B C4B 0.6(10) . . . . ?
Fe1B N1B C5B C4B 175.0(6) . . . . ?
C1B N1B C5B C6B -177.0(6) . . . . ?
Fe1B N1B C5B C6B -2.6(7) . . . . ?
C3B C4B C5B N1B -0.8(12) . . . . ?
C3B C4B C5B C6B 176.6(7) . . . . ?
C12B N2B C6B C5B -52.6(8) . . . . ?
C22B N2B C6B C5B -176.6(6) . . . . ?
Fe1B N2B C6B C5B 57.9(6) . . . . ?
C12B N2B C6B C7B -167.9(5) . . . . ?
C22B N2B C6B C7B 68.1(8) . . . . ?
Fe1B N2B C6B C7B -57.4(5) . . . . ?
N1B C5B C6B N2B -40.3(9) . . . . ?
C4B C5B C6B N2B 142.1(7) . . . . ?
N1B C5B C6B C7B 76.6(7) . . . . ?
C4B C5B C6B C7B -100.9(9) . . . . ?
C11B N3B C7B C8B -0.1(11) . . . . ?
Fe1B N3B C7B C8B -179.3(6) . . . . ?
C11B N3B C7B C6B 175.9(5) . . . . ?
Fe1B N3B C7B C6B -3.2(7) . . . . ?
N2B C6B C7B N3B 44.3(8) . . . . ?
C5B C6B C7B N3B -73.1(7) . . . . ?
N2B C6B C7B C8B -139.7(7) . . . . ?
C5B C6B C7B C8B 102.9(8) . . . . ?
N3B C7B C8B C9B 1.2(12) . . . . ?
C6B C7B C8B C9B -174.4(7) . . . . ?
C7B C8B C9B C10B -0.9(14) . . . . ?
C8B C9B C10B C11B -0.5(14) . . . . ?
C7B N3B C11B C10B -1.4(11) . . . . ?
Fe1B N3B C11B C10B 177.7(6) . . . . ?
C9B C10B C11B N3B 1.7(12) . . . . ?
C6B N2B C12B C13B 146.2(5) . . . . ?
C22B N2B C12B C13B -90.6(6) . . . . ?
Fe1B N2B C12B C13B 39.9(5) . . . . ?
C21B N4B C13B C14B -3.0(8) . . . . ?
Fe1B N4B C13B C14B -176.5(4) . . . . ?
C21B N4B C13B C12B 176.3(5) . . . . ?
Fe1B N4B C13B C12B 2.9(6) . . . . ?
N2B C12B C13B N4B -30.9(7) . . . . ?
N2B C12B C13B C14B 148.5(5) . . . . ?
N4B C13B C14B C15B 2.0(9) . . . . ?
C12B C13B C14B C15B -177.3(5) . . . . ?
C13B C14B C15B C16B 0.4(9) . . . . ?
C14B C15B C16B C21B -1.6(9) . . . . ?
C14B C15B C16B C17B 177.2(6) . . . . ?
C15B C16B C17B C18B -177.7(7) . . . . ?
C21B C16B C17B C18B 1.1(10) . . . . ?
C16B C17B C18B C19B 0.6(12) . . . . ?
C17B C18B C19B C20B -1.4(12) . . . . ?
C18B C19B C20B C21B 0.6(11) . . . . ?
C19B C20B C21B N4B 177.3(6) . . . . ?
C19B C20B C21B C16B 1.1(10) . . . . ?
C13B N4B C21B C20B -174.6(5) . . . . ?
Fe1B N4B C21B C20B -1.7(7) . . . . ?
C13B N4B C21B C16B 1.6(8) . . . . ?
Fe1B N4B C21B C16B 174.5(4) . . . . ?
C15B C16B C21B C20B 176.9(6) . . . . ?
C17B C16B C21B C20B -2.0(9) . . . . ?
C15B C16B C21B N4B 0.6(8) . . . . ?
C17B C16B C21B N4B -178.2(5) . . . . ?
C6B N2B C22B C23B 169.2(6) . . . . ?
C12B N2B C22B C23B 44.0(8) . . . . ?
Fe1B N2B C22B C23B -78.5(7) . . . . ?
C31B N5B C23B C24B 3.8(9) . . . . ?
C31B N5B C23B C22B -173.2(5) . . . . ?
N2B C22B C23B N5B 70.8(8) . . . . ?
N2B C22B C23B C24B -106.3(7) . . . . ?
N5B C23B C24B C25B -2.9(9) . . . . ?
C22B C23B C24B C25B 174.0(5) . . . . ?
C23B C24B C25B C26B -0.2(9) . . . . ?
C24B C25B C26B C27B -175.8(6) . . . . ?
C24B C25B C26B C31B 2.0(9) . . . . ?
C25B C26B C27B C28B 179.5(7) . . . . ?
C31B C26B C27B C28B 1.6(10) . . . . ?
C26B C27B C28B C29B -2.4(12) . . . . ?
C27B C28B C29B C30B 2.5(14) . . . . ?
C28B C29B C30B C31B -1.7(12) . . . . ?
C23B N5B C31B C30B 176.0(6) . . . . ?
C23B N5B C31B C26B -1.8(8) . . . . ?
C29B C30B C31B N5B -176.8(6) . . . . ?
C29B C30B C31B C26B 1.0(10) . . . . ?
C25B C26B C31B N5B -1.1(9) . . . . ?
C27B C26B C31B N5B 176.8(6) . . . . ?
C25B C26B C31B C30B -178.9(6) . . . . ?
C27B C26B C31B C30B -0.9(9) . . . . ?

loop_
_platon_squeeze_void_nr
_platon_squeeze_void_average_x
_platon_squeeze_void_average_y
_platon_squeeze_void_average_z
_platon_squeeze_void_volume
_platon_squeeze_void_count_electrons
_platon_squeeze_void_content
1 -0.025 0.316 0.048 66 21 ' '
2 0.025 0.316 0.452 66 21 ' '
3 -0.025 0.684 0.548 66 21 ' '
4 0.025 0.684 0.952 66 21 ' '
5 0.254 0.207 0.264 175 55 ' '
6 0.254 0.793 0.764 175 55 ' '
7 0.500 -0.000 0.500 146 46 ' '
8 0.500 1.000 1.000 146 46 ' '
9 0.746 0.207 0.236 175 55 ' '
10 0.746 0.793 0.736 174 55 ' '
